data_7118005
loop_
_publ_author_name
'Timothy D. Lash'
'Deyaa I. AbuSalim'
'Gregory M. Ferrence'

_publ_section_title
;
 adj-Dicarbachlorin, the first free base carbaporphyrinoid system with an
 internal methylene unit
;
_journal_name_full Chem.Commun.
_journal_page_first 15952
_journal_paper_doi 10.1039/C5cc06890H
_journal_volume 51
_journal_year 2015
_chemical_formula_moiety 'C28 H30 N2'
_chemical_formula_sum 'C28 H30 N2'
_chemical_formula_weight 394.54
_chemical_name_common 13,17-diethyl-12,18-dimethyl-21,22-dicarbachlorin
_chemical_name_systematic
;
13,17-diethyl-12,18-dimethyl-2,3-dihydro-21,22-dicarbaporphyrin
;
_space_group_IT_number 2
_symmetry_cell_setting triclinic
_symmetry_space_group_name_Hall '-P 1'
_symmetry_space_group_name_H-M 'P -1'
_atom_sites_solution_hydrogens mixed
_atom_sites_solution_primary iterative
_atom_sites_solution_secondary difmap
_audit_creation_date 2015-08-10T08:36:20-00:00
_audit_creation_method 'WinGX routine CIF_UPDATE'
_audit_update_record
;
2015-08-10 deposited with the CCDC.
2015-09-10 downloaded from the CCDC.
;
_cell_angle_alpha 80.562(2)
_cell_angle_beta 85.708(3)
_cell_angle_gamma 85.426(2)
_cell_formula_units_Z 4
_cell_length_a 9.6391(4)
_cell_length_b 11.5516(4)
_cell_length_c 19.4951(7)
_cell_measurement_reflns_used 9947
_cell_measurement_temperature 100(2)
_cell_measurement_theta_max 28.7
_cell_measurement_theta_min 2.22
_cell_volume 2130.30(14)
_computing_cell_refinement 'APEX2 & SAINT (Bruker, 2013)'
_computing_data_collection 'APEX2 (Bruker, 2014)'
_computing_data_reduction SAINT
_computing_molecular_graphics
;
ORTEP-3 for Windows (Farrugia, 2012) and 
<i>Mercury CSD</i> (Macrae et al., 2008)
;
_computing_publication_material
;
<i>WinGX</i> (Farrugia, 1999)
;
_computing_structure_refinement 'SHELXL-2014/7 (Sheldrick, 2014)'
_computing_structure_solution 'SUPERFLIP (Palatinus & Chapuis, 2007)'
_diffrn_ambient_temperature 100(2)
_diffrn_measured_fraction_theta_full 1
_diffrn_measured_fraction_theta_max 0.996
_diffrn_measurement_device_type 'Bruker APEX-II CCD diffractometer'
_diffrn_measurement_method '\f and \w scans'
_diffrn_radiation_monochromator graphite
_diffrn_radiation_probe x-ray
_diffrn_radiation_source 'sealed tube'
_diffrn_radiation_type MoK\a
_diffrn_radiation_wavelength 0.71073
_diffrn_reflns_av_R_equivalents 0.0488
_diffrn_reflns_laue_measured_fraction_full 1
_diffrn_reflns_laue_measured_fraction_max 0.996
_diffrn_reflns_limit_h_max 13
_diffrn_reflns_limit_h_min -13
_diffrn_reflns_limit_k_max 15
_diffrn_reflns_limit_k_min -15
_diffrn_reflns_limit_l_max 26
_diffrn_reflns_limit_l_min -26
_diffrn_reflns_number 71618
_diffrn_reflns_point_group_measured_fraction_full 1
_diffrn_reflns_point_group_measured_fraction_max 0.996
_diffrn_reflns_theta_full 25.242
_diffrn_reflns_theta_max 28.784
_diffrn_reflns_theta_min 1.791
_diffrn_standards_decay_% 0
_diffrn_standards_interval_count .
_diffrn_standards_interval_time .
_diffrn_standards_number 0
_exptl_absorpt_coefficient_mu 0.071
_exptl_absorpt_correction_T_max 0.7458
_exptl_absorpt_correction_T_min 0.6914
_exptl_absorpt_correction_type multi-scan
_exptl_absorpt_process_details
;
Apex2 v2014.7-1 (Bruker, 2014)
;
_exptl_crystal_colour red
_exptl_crystal_density_diffrn 1.23
_exptl_crystal_density_method 'not measured'
_exptl_crystal_description needle
_exptl_crystal_F_000 848
_exptl_crystal_recrystallization_method 'Re-crystallisation from solvent: '
_exptl_crystal_size_max 0.395
_exptl_crystal_size_mid 0.2
_exptl_crystal_size_min 0.085
_refine_diff_density_max 0.497
_refine_diff_density_min -0.367
_refine_diff_density_rms 0.047
_refine_ls_extinction_method none
_refine_ls_goodness_of_fit_ref 1.027
_refine_ls_hydrogen_treatment mixed
_refine_ls_matrix_type full
_refine_ls_number_constraints 0
_refine_ls_number_parameters 600
_refine_ls_number_reflns 11056
_refine_ls_number_restraints 0
_refine_ls_restrained_S_all 1.027
_refine_ls_R_factor_all 0.0845
_refine_ls_R_factor_gt 0.055
_refine_ls_shift/su_max 0
_refine_ls_shift/su_mean 0
_refine_ls_structure_factor_coef Fsqd
_refine_ls_weighting_details 'w=1/[\s^2^(Fo^2^)+(0.0617P)^2^+1.1801P] where P=(Fo^2^+2Fc^2^)/3'
_refine_ls_weighting_scheme calc
_refine_ls_wR_factor_ref 0.1484
_reflns_number_gt 7944
_reflns_number_total 11056
_reflns_threshold_expression 'I > 2\s(I)'
_cod_data_source_file c5cc06890h2.cif
_cod_data_source_block shelx
_cod_database_code 7118005

loop_
_symmetry_equiv_pos_as_xyz
'x, y, z'
'-x, -y, -z'

loop_
_atom_site_label
_atom_site_fract_x
_atom_site_fract_y
_atom_site_fract_z
_atom_site_U_iso_or_equiv
_atom_site_adp_type
_atom_site_calc_flag
_atom_site_occupancy
_atom_site_disorder_assembly
_atom_site_disorder_group
_atom_site_type_symbol
N23 0.17758(13) 0.39499(10) 0.33319(6) 0.0194(3) Uani d 1 . . N
N24 0.03973(13) 0.47558(10) 0.20469(7) 0.0190(3) Uani d 1 . . N
C1 0.09614(16) 0.72733(13) 0.13441(8) 0.0206(3) Uani d 1 . . C
C2 0.11884(18) 0.84633(14) 0.10504(9) 0.0274(3) Uani d 1 . . C
H2 0.077 0.8885 0.0649 0.033 Uiso calc 1 . . H
C3 0.21131(17) 0.89188(14) 0.14372(9) 0.0266(3) Uani d 1 . . C
H3 0.2426 0.9691 0.1334 0.032 Uiso calc 1 . . H
C4 0.25205(16) 0.80557(13) 0.20096(8) 0.0224(3) Uani d 1 . . C
C5 0.33882(16) 0.81784(13) 0.25245(9) 0.0243(3) Uani d 1 . . C
H5 0.3808 0.8905 0.2486 0.029 Uiso calc 1 . . H
C6 0.36979(16) 0.73134(14) 0.30994(9) 0.0241(3) Uani d 1 . . C
C7 0.45809(17) 0.74870(15) 0.36742(9) 0.0287(4) Uani d 1 . . C
H7A 0.4173 0.8146 0.3908 0.034 Uiso calc 1 . . H
H7B 0.5538 0.7661 0.3487 0.034 Uiso calc 1 . . H
C8 0.46003(18) 0.63264(15) 0.41864(9) 0.0289(4) Uani d 1 . . C
H8A 0.5562 0.596 0.4222 0.035 Uiso calc 1 . . H
H8B 0.4221 0.6458 0.4656 0.035 Uiso calc 1 . . H
C9 0.36893(16) 0.55600(13) 0.38835(8) 0.0218(3) Uani d 1 . . C
C10 0.33482(16) 0.44418(14) 0.41782(8) 0.0229(3) Uani d 1 . . C
H10 0.3749 0.4128 0.4606 0.027 Uiso calc 1 . . H
C11 0.24745(16) 0.37039(12) 0.39212(8) 0.0200(3) Uani d 1 . . C
C12 0.22017(17) 0.25319(13) 0.43016(8) 0.0227(3) Uani d 1 . . C
C12A 0.28343(19) 0.19596(15) 0.49612(9) 0.0299(4) Uani d 1 . . C
H12A 0.2403 0.1219 0.5136 0.045 Uiso calc 1 . . H
H12B 0.2675 0.2485 0.531 0.045 Uiso calc 1 . . H
H12C 0.3839 0.18 0.487 0.045 Uiso calc 1 . . H
C13 0.13069(17) 0.20821(13) 0.39261(8) 0.0230(3) Uani d 1 . . C
C13A 0.07169(19) 0.08954(14) 0.40944(9) 0.0298(4) Uani d 1 . . C
H13A -0.0181 0.0929 0.3874 0.036 Uiso calc 1 . . H
H13B 0.0526 0.0702 0.4605 0.036 Uiso calc 1 . . H
C13B 0.1689(2) -0.00727(15) 0.38472(12) 0.0427(5) Uani d 1 . . C
H13C 0.1257 -0.0825 0.3969 0.064 Uiso calc 1 . . H
H13D 0.1866 0.0105 0.3341 0.064 Uiso calc 1 . . H
H13E 0.2573 -0.0123 0.4072 0.064 Uiso calc 1 . . H
C14 0.10525(16) 0.29706(12) 0.33170(8) 0.0202(3) Uani d 1 . . C
C15 0.01990(16) 0.28481(12) 0.27948(8) 0.0203(3) Uani d 1 . . C
H15 -0.0227 0.2123 0.2847 0.024 Uiso calc 1 . . H
C16 -0.01128(15) 0.36586(12) 0.22013(8) 0.0193(3) Uani d 1 . . C
C17 -0.09825(16) 0.35460(13) 0.16584(8) 0.0213(3) Uani d 1 . . C
C17A -0.17098(17) 0.24694(14) 0.16003(9) 0.0260(3) Uani d 1 . . C
H17A -0.2574 0.271 0.1355 0.031 Uiso calc 1 . . H
H17B -0.1979 0.2065 0.2074 0.031 Uiso calc 1 . . H
C17B -0.0808(2) 0.16108(18) 0.12112(13) 0.0478(5) Uani d 1 . . C
H17C -0.1331 0.0926 0.1188 0.072 Uiso calc 1 . . H
H17D -0.0555 0.2 0.0738 0.072 Uiso calc 1 . . H
H17E 0.004 0.1355 0.1457 0.072 Uiso calc 1 . . H
C18 -0.09842(16) 0.45900(13) 0.11910(8) 0.0207(3) Uani d 1 . . C
C18A -0.17711(17) 0.48908(15) 0.05451(9) 0.0266(3) Uani d 1 . . C
H18A -0.158 0.5686 0.0314 0.04 Uiso calc 0.5 . . H
H18B -0.1476 0.4327 0.0229 0.04 Uiso calc 0.5 . . H
H18C -0.2773 0.4856 0.0669 0.04 Uiso calc 0.5 . . H
H18D -0.2306 0.4226 0.0494 0.04 Uiso calc 0.5 . . H
H18E -0.241 0.5586 0.0579 0.04 Uiso calc 0.5 . . H
H18F -0.1113 0.5057 0.0139 0.04 Uiso calc 0.5 . . H
C19 -0.01155(15) 0.53525(12) 0.14363(7) 0.0185(3) Uani d 1 . . C
C20 0.01358(16) 0.65128(13) 0.11186(8) 0.0206(3) Uani d 1 . . C
H20 -0.0317 0.68 0.0702 0.025 Uiso calc 1 . . H
C21 0.17989(17) 0.69771(13) 0.19678(9) 0.0232(3) Uani d 1 . . C
C22 0.32306(18) 0.61779(14) 0.32493(9) 0.0262(3) Uani d 1 . . C
H21A 0.2452(18) 0.6281(16) 0.1955(9) 0.023(4) Uiso d 1 . . H
H21B 0.113(2) 0.6751(17) 0.2430(10) 0.036(5) Uiso d 1 . . H
H22 0.270(2) 0.5856(19) 0.2981(11) 0.041(6) Uiso d 1 . . H
H24 0.102(2) 0.4998(19) 0.2360(11) 0.044(6) Uiso d 1 . . H
C42A 0.40576(19) 0.73169(18) 0.00535(10) 0.0374(4) Uani d 1 . . C
H42A 0.4233 0.812 -0.017 0.056 Uiso calc 1 . . H
H42B 0.3058 0.7266 0.0178 0.056 Uiso calc 1 . . H
H42C 0.4362 0.6766 -0.0269 0.056 Uiso calc 1 . . H
C43A 0.59700(19) 0.89486(14) 0.07148(9) 0.0310(4) Uani d 1 . . C
H43A 0.5986 0.9364 0.1119 0.037 Uiso calc 1 . . H
H43B 0.5203 0.933 0.0429 0.037 Uiso calc 1 . . H
C43B 0.7329(2) 0.90846(17) 0.02869(11) 0.0417(5) Uani d 1 . . C
H43C 0.746 0.9922 0.0134 0.063 Uiso calc 1 . . H
H43D 0.8098 0.8727 0.0569 0.063 Uiso calc 1 . . H
H43E 0.7314 0.8693 -0.0122 0.063 Uiso calc 1 . . H
C47A 0.91754(18) 0.83709(15) 0.28917(9) 0.0278(3) Uani d 1 . . C
H47A 0.9456 0.8542 0.2388 0.033 Uiso calc 1 . . H
H47B 1.0022 0.8354 0.3152 0.033 Uiso calc 1 . . H
C47B 0.8142(2) 0.93621(15) 0.30827(10) 0.0349(4) Uani d 1 . . C
H47C 0.858 1.0113 0.2969 0.052 Uiso calc 1 . . H
H47D 0.731 0.9398 0.2819 0.052 Uiso calc 1 . . H
H47E 0.7876 0.921 0.3583 0.052 Uiso calc 1 . . H
C48A 0.9773(2) 0.62608(19) 0.41814(9) 0.0398(5) Uani d 1 . . C
H48A 1.0533 0.5652 0.4151 0.06 Uiso calc 1 . . H
H48B 0.9241 0.6089 0.463 0.06 Uiso calc 1 . . H
H48C 1.0162 0.7029 0.4142 0.06 Uiso calc 1 . . H
C31 0.7190(3) 0.32903(19) 0.38796(13) 0.0275(6) Uani d 0.8357(16) A 1 C
C32 0.7108(3) 0.21734(19) 0.43050(12) 0.0361(5) Uani d 0.8357(16) A 1 C
H32 0.756 0.1937 0.4727 0.043 Uiso calc 0.8357(16) A 1 H
C33 0.6272(3) 0.14734(18) 0.40174(13) 0.0381(6) Uani d 0.8357(16) A 1 C
H33 0.6078 0.0692 0.4217 0.046 Uiso calc 0.8357(16) A 1 H
C34 0.5754(3) 0.20782(19) 0.33915(14) 0.0338(6) Uani d 0.8357(16) A 1 C
C35 0.4895(2) 0.1686(2) 0.29505(15) 0.0364(6) Uani d 0.8357(16) A 1 C
H35 0.4622 0.0903 0.3076 0.044 Uiso calc 0.8357(16) A 1 H
C36 0.4390(2) 0.23408(19) 0.23336(14) 0.0343(5) Uani d 0.8357(16) A 1 C
C37 0.3467(2) 0.18599(19) 0.18627(15) 0.0402(6) Uani d 0.8357(16) A 1 C
H37A 0.261 0.1574 0.2126 0.048 Uiso calc 0.8357(16) A 1 H
H37B 0.3969 0.1204 0.1658 0.048 Uiso calc 0.8357(16) A 1 H
C38 0.3108(2) 0.29076(19) 0.12898(13) 0.0350(5) Uani d 0.8357(16) A 1 C
H38A 0.3369 0.2703 0.0821 0.042 Uiso calc 0.8357(16) A 1 H
H38B 0.2099 0.3148 0.1321 0.042 Uiso calc 0.8357(16) A 1 H
C39 0.3964(2) 0.38809(19) 0.14323(15) 0.0288(5) Uani d 0.8357(16) A 1 C
C40 0.4062(2) 0.49762(19) 0.10256(12) 0.0251(4) Uani d 0.8357(16) A 1 C
H40 0.3555 0.5134 0.0617 0.03 Uiso calc 0.8357(16) A 1 H
C50 0.7934(2) 0.42168(18) 0.39660(11) 0.0256(4) Uani d 0.8357(16) A 1 C
H50 0.8447 0.4105 0.4372 0.031 Uiso calc 0.8357(16) A 1 H
C51 0.6316(2) 0.32821(16) 0.32759(12) 0.0275(4) Uani d 0.8357(16) A 1 C
H51A 0.6888 0.3415 0.283 0.033 Uiso calc 0.8357(16) A 1 H
H51B 0.5544 0.3903 0.3266 0.033 Uiso calc 0.8357(16) A 1 H
C52 0.4629(3) 0.3486(2) 0.20421(15) 0.0301(5) Uani d 0.8357(16) A 1 C
H52 0.5198 0.396 0.2242 0.036 Uiso calc 0.8357(16) A 1 H
N53 0.56753(14) 0.58959(11) 0.17070(7) 0.0265(4) Uani d 0.8357(16) A 1 N
N54 0.73408(15) 0.56644(11) 0.29286(7) 0.0262(4) Uani d 0.8357(16) A 1 N
H54 0.6776 0.523 0.2764 0.031 Uiso calc 0.8357(16) A 1 H
N54B 0.56753(14) 0.58959(11) 0.17070(7) 0.0262(4) Uani d 0.1643(16) A 2 N
H54B 0.5835 0.5322 0.2055 0.031 Uiso calc 0.1643(16) A 2 H
N53B 0.73408(15) 0.56644(11) 0.29286(7) 0.0265(4) Uani d 0.1643(16) A 2 N
C39B 0.7692(12) 0.3524(11) 0.4124(7) 0.0288(5) Uani d 0.1643(16) A 2 C
C38B 0.7840(11) 0.2401(9) 0.4685(7) 0.0350(5) Uani d 0.1643(16) A 2 C
H38C 0.8816 0.2062 0.4697 0.042 Uiso calc 0.1643(16) A 2 H
H38D 0.7505 0.2564 0.5155 0.042 Uiso calc 0.1643(16) A 2 H
C37B 0.6876(13) 0.1584(12) 0.4409(8) 0.0402(6) Uani d 0.1643(16) A 2 C
H37C 0.7424 0.0862 0.4311 0.048 Uiso calc 0.1643(16) A 2 H
H37D 0.6126 0.1352 0.4769 0.048 Uiso calc 0.1643(16) A 2 H
C36B 0.6267(12) 0.2185(10) 0.3780(8) 0.0343(5) Uani d 0.1643(16) A 2 C
C35B 0.5360(16) 0.1750(12) 0.3375(10) 0.0364(6) Uani d 0.1643(16) A 2 C
H35B 0.5101 0.0974 0.3546 0.044 Uiso calc 0.1643(16) A 2 H
C34B 0.4789(13) 0.2264(11) 0.2772(8) 0.0338(6) Uani d 0.1643(16) A 2 C
C33B 0.3892(15) 0.1864(11) 0.2328(8) 0.0381(6) Uani d 0.1643(16) A 2 C
H33B 0.354 0.1105 0.2415 0.046 Uiso calc 0.1643(16) A 2 H
C32B 0.3593(13) 0.2681(9) 0.1767(7) 0.0361(5) Uani d 0.1643(16) A 2 C
H32B 0.3013 0.256 0.1416 0.043 Uiso calc 0.1643(16) A 2 H
C31B 0.4256(16) 0.3751(11) 0.1766(9) 0.0275(6) Uani d 0.1643(16) A 2 C
C50B 0.4247(13) 0.4702(10) 0.1296(6) 0.0256(4) Uani d 0.1643(16) A 2 C
H50B 0.3691 0.4623 0.0927 0.031 Uiso calc 0.1643(16) A 2 H
C40B 0.8373(12) 0.4503(10) 0.4105(6) 0.0251(4) Uani d 0.1643(16) A 2 C
H40B 0.8995 0.4617 0.444 0.03 Uiso calc 0.1643(16) A 2 H
C52B 0.6780(15) 0.3305(12) 0.3664(10) 0.0301(5) Uani d 0.1643(16) A 2 C
H52B 0.6509 0.3883 0.3284 0.036 Uiso calc 0.1643(16) A 2 H
C51B 0.5053(12) 0.3518(8) 0.2418(6) 0.0275(4) Uani d 0.1643(16) A 2 C
H51C 0.4723 0.4089 0.2733 0.033 Uiso calc 0.1643(16) A 2 H
H51D 0.6062 0.3593 0.2299 0.033 Uiso calc 0.1643(16) A 2 H
C41 0.48582(17) 0.58841(15) 0.11680(9) 0.0281(4) Uani d 1 . . C
C42 0.48501(17) 0.70096(15) 0.06970(9) 0.0289(4) Uani d 1 . . C
C43 0.56727(17) 0.76938(14) 0.09736(9) 0.0250(3) Uani d 1 . . C
C44 0.62000(17) 0.69896(13) 0.15963(8) 0.0239(3) Uani d 1 . . C
C45 0.71035(17) 0.73769(13) 0.20166(8) 0.0231(3) Uani d 1 . . C
H45 0.7385 0.8153 0.1869 0.028 Uiso calc 1 . . H
C46 0.76535(17) 0.67785(13) 0.26270(8) 0.0226(3) Uani d 1 . . C
C47 0.85960(17) 0.71808(14) 0.30479(8) 0.0253(3) Uani d 1 . . C
C48 0.88302(19) 0.62798(15) 0.36019(8) 0.0308(4) Uani d 1 . . C
C49 0.80363(19) 0.53269(15) 0.35238(9) 0.0302(4) Uani d 1 . . C

loop_
_atom_site_aniso_label
_atom_site_aniso_U_11
_atom_site_aniso_U_22
_atom_site_aniso_U_33
_atom_site_aniso_U_12
_atom_site_aniso_U_13
_atom_site_aniso_U_23
N23 0.0214(6) 0.0166(6) 0.0197(6) -0.0010(5) -0.0007(5) -0.0020(5)
N24 0.0215(6) 0.0152(6) 0.0206(6) -0.0035(5) -0.0018(5) -0.0024(5)
C1 0.0213(7) 0.0188(7) 0.0209(7) -0.0025(6) 0.0011(6) -0.0014(6)
C2 0.0333(9) 0.0226(7) 0.0251(8) -0.0068(6) 0.0026(7) 0.0001(6)
C3 0.0280(8) 0.0221(7) 0.0299(8) -0.0072(6) 0.0015(7) -0.0034(6)
C4 0.0214(7) 0.0172(7) 0.0280(8) -0.0041(6) 0.0022(6) -0.0022(6)
C5 0.0233(8) 0.0187(7) 0.0321(8) -0.0073(6) 0.0004(6) -0.0058(6)
C6 0.0202(8) 0.0232(7) 0.0303(8) -0.0038(6) -0.0013(6) -0.0074(6)
C7 0.0236(8) 0.0281(8) 0.0358(9) -0.0037(6) -0.0026(7) -0.0078(7)
C8 0.0248(8) 0.0292(8) 0.0345(9) -0.0014(6) -0.0015(7) -0.0109(7)
C9 0.0183(7) 0.0242(7) 0.0241(8) 0.0008(6) -0.0019(6) -0.0079(6)
C10 0.0231(8) 0.0247(7) 0.0203(7) 0.0049(6) -0.0045(6) -0.0033(6)
C11 0.0220(7) 0.0176(7) 0.0189(7) 0.0026(5) -0.0001(6) -0.0013(5)
C12 0.0266(8) 0.0194(7) 0.0199(7) 0.0027(6) 0.0018(6) -0.0001(6)
C12A 0.0358(9) 0.0263(8) 0.0245(8) 0.0056(7) -0.0032(7) 0.0022(6)
C13 0.0262(8) 0.0173(7) 0.0231(7) 0.0000(6) 0.0042(6) 0.0004(6)
C13A 0.0378(10) 0.0199(7) 0.0289(8) -0.0068(7) 0.0005(7) 0.0054(6)
C13B 0.0521(12) 0.0170(8) 0.0590(13) -0.0039(8) -0.0042(10) -0.0048(8)
C14 0.0224(8) 0.0153(6) 0.0215(7) -0.0003(5) 0.0034(6) -0.0013(5)
C15 0.0215(7) 0.0143(6) 0.0249(8) -0.0042(5) 0.0025(6) -0.0028(6)
C16 0.0191(7) 0.0171(7) 0.0224(7) -0.0022(5) 0.0004(6) -0.0051(5)
C17 0.0198(7) 0.0203(7) 0.0249(8) -0.0031(6) 0.0005(6) -0.0072(6)
C17A 0.0255(8) 0.0231(8) 0.0317(9) -0.0080(6) -0.0038(7) -0.0074(6)
C17B 0.0472(12) 0.0362(10) 0.0679(15) -0.0114(9) 0.0044(11) -0.0315(10)
C18 0.0196(7) 0.0211(7) 0.0224(7) -0.0029(6) -0.0005(6) -0.0061(6)
C18A 0.0260(8) 0.0300(8) 0.0254(8) -0.0048(6) -0.0074(6) -0.0051(6)
C19 0.0189(7) 0.0187(7) 0.0186(7) -0.0023(5) -0.0026(6) -0.0036(5)
C20 0.0232(8) 0.0193(7) 0.0182(7) -0.0016(6) -0.0024(6) 0.0005(5)
C21 0.0227(8) 0.0185(7) 0.0295(8) -0.0019(6) -0.0033(6) -0.0064(6)
C22 0.0256(8) 0.0226(8) 0.0302(9) -0.0036(6) -0.0014(7) -0.0028(6)
C42A 0.0278(9) 0.0509(11) 0.0383(10) -0.0023(8) -0.0048(8) -0.0202(9)
C43A 0.0404(10) 0.0234(8) 0.0285(9) -0.0034(7) -0.0126(7) 0.0030(7)
C43B 0.0507(12) 0.0335(10) 0.0398(11) -0.0143(9) 0.0014(9) 0.0009(8)
C47A 0.0301(9) 0.0317(8) 0.0217(8) -0.0014(7) -0.0039(7) -0.0038(6)
C47B 0.0483(11) 0.0248(8) 0.0306(9) -0.0030(8) 0.0052(8) -0.0045(7)
C48A 0.0403(11) 0.0509(12) 0.0236(9) 0.0203(9) -0.0038(8) -0.0023(8)
C31 0.0310(13) 0.0162(9) 0.0310(14) 0.0026(9) 0.0122(9) 0.0011(9)
C32 0.0417(13) 0.0188(10) 0.0406(12) 0.0040(9) 0.0169(10) 0.0054(9)
C33 0.0419(13) 0.0139(9) 0.0512(14) 0.0004(8) 0.0195(11) 0.0051(9)
C34 0.0325(13) 0.0148(10) 0.0498(14) -0.0033(8) 0.0186(11) -0.0016(10)
C35 0.0344(12) 0.0138(9) 0.0583(16) -0.0067(8) 0.0159(11) -0.0037(10)
C36 0.0274(11) 0.0208(10) 0.0551(15) -0.0071(9) 0.0134(10) -0.0118(10)
C37 0.0330(12) 0.0254(11) 0.0653(17) -0.0126(9) 0.0127(11) -0.0181(11)
C38 0.0254(10) 0.0313(11) 0.0528(14) -0.0127(8) 0.0103(10) -0.0207(10)
C39 0.0229(10) 0.0242(10) 0.0419(13) -0.0083(8) 0.0080(9) -0.0144(10)
C40 0.0191(9) 0.0252(10) 0.0329(11) -0.0043(7) 0.0016(8) -0.0102(8)
C50 0.0307(11) 0.0200(10) 0.0220(10) 0.0045(8) 0.0047(8) 0.0027(7)
C51 0.0307(11) 0.0132(8) 0.0351(11) -0.0012(7) 0.0131(9) -0.0002(7)
C52 0.0284(12) 0.0192(10) 0.0436(15) -0.0079(8) 0.0050(10) -0.0079(9)
N53 0.0254(9) 0.0177(8) 0.0351(10) -0.0047(6) 0.0092(7) -0.0041(7)
N54 0.0344(10) 0.0151(7) 0.0250(9) 0.0023(7) 0.0053(7) 0.0037(6)
N54B 0.0344(10) 0.0151(7) 0.0250(9) 0.0023(7) 0.0053(7) 0.0037(6)
N53B 0.0254(9) 0.0177(8) 0.0351(10) -0.0047(6) 0.0092(7) -0.0041(7)
C39B 0.0229(10) 0.0242(10) 0.0419(13) -0.0083(8) 0.0080(9) -0.0144(10)
C38B 0.0254(10) 0.0313(11) 0.0528(14) -0.0127(8) 0.0103(10) -0.0207(10)
C37B 0.0330(12) 0.0254(11) 0.0653(17) -0.0126(9) 0.0127(11) -0.0181(11)
C36B 0.0274(11) 0.0208(10) 0.0551(15) -0.0071(9) 0.0134(10) -0.0118(10)
C35B 0.0344(12) 0.0138(9) 0.0583(16) -0.0067(8) 0.0159(11) -0.0037(10)
C34B 0.0325(13) 0.0148(10) 0.0498(14) -0.0033(8) 0.0186(11) -0.0016(10)
C33B 0.0419(13) 0.0139(9) 0.0512(14) 0.0004(8) 0.0195(11) 0.0051(9)
C32B 0.0417(13) 0.0188(10) 0.0406(12) 0.0040(9) 0.0169(10) 0.0054(9)
C31B 0.0310(13) 0.0162(9) 0.0310(14) 0.0026(9) 0.0122(9) 0.0011(9)
C50B 0.0307(11) 0.0200(10) 0.0220(10) 0.0045(8) 0.0047(8) 0.0027(7)
C40B 0.0191(9) 0.0252(10) 0.0329(11) -0.0043(7) 0.0016(8) -0.0102(8)
C52B 0.0284(12) 0.0192(10) 0.0436(15) -0.0079(8) 0.0050(10) -0.0079(9)
C51B 0.0307(11) 0.0132(8) 0.0351(11) -0.0012(7) 0.0131(9) -0.0002(7)
C41 0.0204(8) 0.0275(8) 0.0390(9) -0.0039(6) 0.0058(7) -0.0151(7)
C42 0.0230(8) 0.0324(9) 0.0341(9) -0.0029(7) 0.0010(7) -0.0146(7)
C43 0.0256(8) 0.0217(7) 0.0276(8) -0.0011(6) -0.0006(6) -0.0040(6)
C44 0.0262(8) 0.0174(7) 0.0268(8) -0.0018(6) 0.0038(6) -0.0019(6)
C45 0.0287(8) 0.0142(6) 0.0242(8) -0.0016(6) 0.0033(6) 0.0015(6)
C46 0.0261(8) 0.0162(7) 0.0228(7) 0.0009(6) 0.0050(6) 0.0007(6)
C47 0.0274(8) 0.0261(8) 0.0195(7) 0.0069(6) 0.0027(6) -0.0016(6)
C48 0.0341(9) 0.0341(9) 0.0192(8) 0.0154(7) 0.0029(7) 0.0002(6)
C49 0.0349(9) 0.0267(8) 0.0224(8) 0.0114(7) 0.0086(7) 0.0037(6)

loop_
_atom_type_symbol
_atom_type_description
_atom_type_scat_dispersion_real
_atom_type_scat_dispersion_imag
_atom_type_scat_source
C C 0.0033 0.0016 'International Tables Vol C Tables 4.2.6.8 and 6.1.1.4'
H H 0 0 'International Tables Vol C Tables 4.2.6.8 and 6.1.1.4'
N N 0.0061 0.0033 'International Tables Vol C Tables 4.2.6.8 and 6.1.1.4'

loop_
_geom_angle_atom_site_label_1
_geom_angle_atom_site_label_2
_geom_angle_atom_site_label_3
_geom_angle
_geom_angle_site_symmetry_1
_geom_angle_site_symmetry_3
C11 N23 C14 105.50(12) . .
C16 N24 C19 110.11(12) . .
C16 N24 H24 119.5(13) . .
C19 N24 H24 130.4(13) . .
C20 C1 C2 128.56(15) . .
C20 C1 C21 124.58(13) . .
C2 C1 C21 106.86(13) . .
C3 C2 C1 110.24(15) . .
C3 C2 H2 124.9 . .
C1 C2 H2 124.9 . .
C2 C3 C4 110.06(14) . .
C2 C3 H3 125 . .
C4 C3 H3 125 . .
C5 C4 C3 127.67(14) . .
C5 C4 C21 125.38(14) . .
C3 C4 C21 106.94(14) . .
C4 C5 C6 125.23(14) . .
C4 C5 H5 117.4 . .
C6 C5 H5 117.4 . .
C22 C6 C5 127.13(15) . .
C22 C6 C7 108.44(15) . .
C5 C6 C7 124.41(14) . .
C6 C7 C8 105.75(13) . .
C6 C7 H7A 110.6 . .
C8 C7 H7A 110.6 . .
C6 C7 H7B 110.6 . .
C8 C7 H7B 110.6 . .
H7A C7 H7B 108.7 . .
C9 C8 C7 104.81(14) . .
C9 C8 H8A 110.8 . .
C7 C8 H8A 110.8 . .
C9 C8 H8B 110.8 . .
C7 C8 H8B 110.8 . .
H8A C8 H8B 108.9 . .
C10 C9 C22 125.27(15) . .
C10 C9 C8 126.05(15) . .
C22 C9 C8 108.67(14) . .
C9 C10 C11 127.95(15) . .
C9 C10 H10 116 . .
C11 C10 H10 116 . .
N23 C11 C10 127.33(14) . .
N23 C11 C12 111.21(13) . .
C10 C11 C12 121.45(14) . .
C13 C12 C11 106.26(13) . .
C13 C12 C12A 128.04(15) . .
C11 C12 C12A 125.68(15) . .
C12 C12A H12A 109.5 . .
C12 C12A H12B 109.5 . .
H12A C12A H12B 109.5 . .
C12 C12A H12C 109.5 . .
H12A C12A H12C 109.5 . .
H12B C12A H12C 109.5 . .
C12 C13 C14 106.29(13) . .
C12 C13 C13A 126.99(15) . .
C14 C13 C13A 126.71(15) . .
C13 C13A C13B 112.74(15) . .
C13 C13A H13A 109 . .
C13B C13A H13A 109 . .
C13 C13A H13B 109 . .
C13B C13A H13B 109 . .
H13A C13A H13B 107.8 . .
C13A C13B H13C 109.5 . .
C13A C13B H13D 109.5 . .
H13C C13B H13D 109.5 . .
C13A C13B H13E 109.5 . .
H13C C13B H13E 109.5 . .
H13D C13B H13E 109.5 . .
N23 C14 C15 124.67(13) . .
N23 C14 C13 110.73(13) . .
C15 C14 C13 124.60(14) . .
C14 C15 C16 128.17(13) . .
C14 C15 H15 115.9 . .
C16 C15 H15 115.9 . .
N24 C16 C15 123.83(14) . .
N24 C16 C17 107.26(13) . .
C15 C16 C17 128.92(14) . .
C18 C17 C16 107.51(13) . .
C18 C17 C17A 127.00(14) . .
C16 C17 C17A 125.45(14) . .
C17 C17A C17B 112.77(14) . .
C17 C17A H17A 109 . .
C17B C17A H17A 109 . .
C17 C17A H17B 109 . .
C17B C17A H17B 109 . .
H17A C17A H17B 107.8 . .
C17A C17B H17C 109.5 . .
C17A C17B H17D 109.5 . .
H17C C17B H17D 109.5 . .
C17A C17B H17E 109.5 . .
H17C C17B H17E 109.5 . .
H17D C17B H17E 109.5 . .
C17 C18 C19 108.07(13) . .
C17 C18 C18A 126.87(14) . .
C19 C18 C18A 125.05(14) . .
C18 C18A H18A 109.5 . .
C18 C18A H18B 109.5 . .
H18A C18A H18B 109.5 . .
C18 C18A H18C 109.5 . .
H18A C18A H18C 109.5 . .
H18B C18A H18C 109.5 . .
C18 C18A H18D 109.5 . .
H18A C18A H18D 141.1 . .
H18B C18A H18D 56.3 . .
H18C C18A H18D 56.3 . .
C18 C18A H18E 109.5 . .
H18A C18A H18E 56.3 . .
H18B C18A H18E 141.1 . .
H18C C18A H18E 56.3 . .
H18D C18A H18E 109.5 . .
C18 C18A H18F 109.5 . .
H18A C18A H18F 56.3 . .
H18B C18A H18F 56.3 . .
H18C C18A H18F 141.1 . .
H18D C18A H18F 109.5 . .
H18E C18A H18F 109.5 . .
N24 C19 C20 126.97(13) . .
N24 C19 C18 107.05(12) . .
C20 C19 C18 125.96(14) . .
C1 C20 C19 127.38(14) . .
C1 C20 H20 116.3 . .
C19 C20 H20 116.3 . .
C1 C21 C4 105.90(13) . .
C1 C21 H21A 113.4(10) . .
C4 C21 H21A 112.5(10) . .
C1 C21 H21B 110.4(11) . .
C4 C21 H21B 110.2(11) . .
H21A C21 H21B 104.4(15) . .
C6 C22 C9 112.28(15) . .
C6 C22 H22 125.7(14) . .
C9 C22 H22 122.1(14) . .
C42 C42A H42A 109.5 . .
C42 C42A H42B 109.5 . .
H42A C42A H42B 109.5 . .
C42 C42A H42C 109.5 . .
H42A C42A H42C 109.5 . .
H42B C42A H42C 109.5 . .
C43 C43A C43B 113.56(15) . .
C43 C43A H43A 108.9 . .
C43B C43A H43A 108.9 . .
C43 C43A H43B 108.9 . .
C43B C43A H43B 108.9 . .
H43A C43A H43B 107.7 . .
C43A C43B H43C 109.5 . .
C43A C43B H43D 109.5 . .
H43C C43B H43D 109.5 . .
C43A C43B H43E 109.5 . .
H43C C43B H43E 109.5 . .
H43D C43B H43E 109.5 . .
C47 C47A C47B 113.36(14) . .
C47 C47A H47A 108.9 . .
C47B C47A H47A 108.9 . .
C47 C47A H47B 108.9 . .
C47B C47A H47B 108.9 . .
H47A C47A H47B 107.7 . .
C47A C47B H47C 109.5 . .
C47A C47B H47D 109.5 . .
H47C C47B H47D 109.5 . .
C47A C47B H47E 109.5 . .
H47C C47B H47E 109.5 . .
H47D C47B H47E 109.5 . .
C48 C48A H48A 109.5 . .
C48 C48A H48B 109.5 . .
H48A C48A H48B 109.5 . .
C48 C48A H48C 109.5 . .
H48A C48A H48C 109.5 . .
H48B C48A H48C 109.5 . .
C50 C31 C32 128.9(3) . .
C50 C31 C51 124.46(19) . .
C32 C31 C51 106.6(2) . .
C33 C32 C31 110.5(2) . .
C33 C32 H32 124.7 . .
C31 C32 H32 124.7 . .
C32 C33 C34 110.9(2) . .
C32 C33 H33 124.5 . .
C34 C33 H33 124.5 . .
C35 C34 C33 128.6(2) . .
C35 C34 C51 124.9(2) . .
C33 C34 C51 106.6(2) . .
C34 C35 C36 126.0(2) . .
C34 C35 H35 117 . .
C36 C35 H35 117 . .
C52 C36 C35 128.2(3) . .
C52 C36 C37 108.0(2) . .
C35 C36 C37 123.9(2) . .
C36 C37 C38 105.01(17) . .
C36 C37 H37A 110.7 . .
C38 C37 H37A 110.7 . .
C36 C37 H37B 110.7 . .
C38 C37 H37B 110.7 . .
H37A C37 H37B 108.8 . .
C39 C38 C37 104.5(2) . .
C39 C38 H38A 110.8 . .
C37 C38 H38A 110.8 . .
C39 C38 H38B 110.8 . .
C37 C38 H38B 110.8 . .
H38A C38 H38B 108.9 . .
C40 C39 C52 125.8(2) . .
C40 C39 C38 126.0(2) . .
C52 C39 C38 108.2(2) . .
C39 C40 C41 125.5(2) . .
C39 C40 H40 117.3 . .
C41 C40 H40 117.3 . .
C31 C50 C49 128.4(2) . .
C31 C50 H50 115.8 . .
C49 C50 H50 115.8 . .
C31 C51 C34 105.37(19) . .
C31 C51 H51A 110.7 . .
C34 C51 H51A 110.7 . .
C31 C51 H51B 110.7 . .
C34 C51 H51B 110.7 . .
H51A C51 H51B 108.8 . .
C36 C52 C39 114.0(2) . .
C36 C52 H52 123 . .
C39 C52 H52 123 . .
C41 N53 C44 105.89(14) . .
C49 N54 C46 110.05(15) . .
C49 N54 H54 125 . .
C46 N54 H54 125 . .
C41 N54B C44 105.89(14) . .
C41 N54B H54B 127.1 . .
C44 N54B H54B 127.1 . .
C49 N53B C46 110.05(15) . .
C40B C39B C52B 127.8(14) . .
C40B C39B C38B 125.1(12) . .
C52B C39B C38B 107.1(12) . .
C37B C38B C39B 100.8(11) . .
C37B C38B H38C 111.6 . .
C39B C38B H38C 111.6 . .
C37B C38B H38D 111.6 . .
C39B C38B H38D 111.6 . .
H38C C38B H38D 109.4 . .
C36B C37B C38B 110.3(11) . .
C36B C37B H37C 109.6 . .
C38B C37B H37C 109.6 . .
C36B C37B H37D 109.6 . .
C38B C37B H37D 109.6 . .
H37C C37B H37D 108.1 . .
C35B C36B C52B 127.1(15) . .
C35B C36B C37B 127.7(12) . .
C52B C36B C37B 105.2(13) . .
C34B C35B C36B 130.0(13) . .
C34B C35B H35B 115 . .
C36B C35B H35B 115 . .
C35B C34B C33B 132.8(13) . .
C35B C34B C51B 123.1(13) . .
C33B C34B C51B 104.0(13) . .
C32B C33B C34B 112.7(14) . .
C32B C33B H33B 123.6 . .
C34B C33B H33B 123.6 . .
C33B C32B C31B 112.1(15) . .
C33B C32B H32B 124 . .
C31B C32B H32B 124 . .
C50B C31B C32B 128.9(18) . .
C50B C31B C51B 126.8(14) . .
C32B C31B C51B 104.3(11) . .
C31B C50B C41 138.8(14) . .
C31B C50B H50B 110.6 . .
C41 C50B H50B 110.6 . .
C39B C40B C49 110.4(10) . .
C39B C40B H40B 124.8 . .
C49 C40B H40B 124.8 . .
C39B C52B C36B 116.6(16) . .
C39B C52B H52B 121.7 . .
C36B C52B H52B 121.7 . .
C31B C51B C34B 106.9(11) . .
C31B C51B H51C 110.3 . .
C34B C51B H51C 110.3 . .
C31B C51B H51D 110.3 . .
C34B C51B H51D 110.3 . .
H51C C51B H51D 108.6 . .
N53 C41 C40 129.62(18) . .
N54B C41 C42 110.69(14) . .
N53 C41 C42 110.69(14) . .
C40 C41 C42 119.68(18) . .
N54B C41 C50B 106.2(5) . .
C42 C41 C50B 143.0(5) . .
C43 C42 C41 106.03(15) . .
C43 C42 C42A 128.43(17) . .
C41 C42 C42A 125.54(15) . .
C42 C43 C44 106.94(15) . .
C42 C43 C43A 128.06(16) . .
C44 C43 C43A 124.98(15) . .
N54B C44 C45 125.44(15) . .
N53 C44 C45 125.44(15) . .
N54B C44 C43 110.44(14) . .
N53 C44 C43 110.44(14) . .
C45 C44 C43 124.12(14) . .
C44 C45 C46 128.55(14) . .
C44 C45 H45 115.7 . .
C46 C45 H45 115.7 . .
N53B C46 C45 124.08(15) . .
N54 C46 C45 124.08(15) . .
N53B C46 C47 107.96(14) . .
N54 C46 C47 107.96(14) . .
C45 C46 C47 127.95(14) . .
C48 C47 C46 106.78(15) . .
C48 C47 C47A 129.24(16) . .
C46 C47 C47A 123.98(14) . .
C47 C48 C49 108.22(16) . .
C47 C48 C48A 127.52(18) . .
C49 C48 C48A 124.24(16) . .
N53B C49 C40B 151.2(5) . .
N53B C49 C48 106.99(14) . .
N54 C49 C48 106.99(14) . .
C40B C49 C48 101.8(5) . .
N54 C49 C50 124.36(19) . .
C48 C49 C50 128.65(18) . .

loop_
_geom_bond_atom_site_label_1
_geom_bond_atom_site_label_2
_geom_bond_site_symmetry_2
_geom_bond_distance
N23 C11 . 1.354(2)
N23 C14 . 1.3807(19)
N24 C16 . 1.3751(18)
N24 C19 . 1.3788(19)
N24 H24 . 0.97(2)
C1 C20 . 1.374(2)
C1 C2 . 1.427(2)
C1 C21 . 1.488(2)
C2 C3 . 1.395(2)
C2 H2 . 0.95
C3 C4 . 1.426(2)
C3 H3 . 0.95
C4 C5 . 1.385(2)
C4 C21 . 1.491(2)
C5 C6 . 1.407(2)
C5 H5 . 0.95
C6 C22 . 1.399(2)
C6 C7 . 1.505(2)
C7 C8 . 1.534(2)
C7 H7A . 0.99
C7 H7B . 0.99
C8 C9 . 1.509(2)
C8 H8A . 0.99
C8 H8B . 0.99
C9 C10 . 1.379(2)
C9 C22 . 1.405(2)
C10 C11 . 1.416(2)
C10 H10 . 0.95
C11 C12 . 1.466(2)
C12 C13 . 1.357(2)
C12 C12A . 1.496(2)
C12A H12A . 0.98
C12A H12B . 0.98
C12A H12C . 0.98
C13 C14 . 1.458(2)
C13 C13A . 1.503(2)
C13A C13B . 1.518(3)
C13A H13A . 0.99
C13A H13B . 0.99
C13B H13C . 0.98
C13B H13D . 0.98
C13B H13E . 0.98
C14 C15 . 1.387(2)
C15 C16 . 1.399(2)
C15 H15 . 0.95
C16 C17 . 1.427(2)
C17 C18 . 1.387(2)
C17 C17A . 1.499(2)
C17A C17B . 1.525(2)
C17A H17A . 0.99
C17A H17B . 0.99
C17B H17C . 0.98
C17B H17D . 0.98
C17B H17E . 0.98
C18 C19 . 1.422(2)
C18 C18A . 1.496(2)
C18A H18A . 0.98
C18A H18B . 0.98
C18A H18C . 0.98
C18A H18D . 0.98
C18A H18E . 0.98
C18A H18F . 0.98
C19 C20 . 1.413(2)
C20 H20 . 0.95
C21 H21A . 0.984(18)
C21 H21B . 1.08(2)
C22 H22 . 0.90(2)
C42A C42 . 1.496(3)
C42A H42A . 0.98
C42A H42B . 0.98
C42A H42C . 0.98
C43A C43 . 1.498(2)
C43A C43B . 1.504(3)
C43A H43A . 0.99
C43A H43B . 0.99
C43B H43C . 0.98
C43B H43D . 0.98
C43B H43E . 0.98
C47A C47 . 1.501(2)
C47A C47B . 1.531(2)
C47A H47A . 0.99
C47A H47B . 0.99
C47B H47C . 0.98
C47B H47D . 0.98
C47B H47E . 0.98
C48A C48 . 1.498(3)
C48A H48A . 0.98
C48A H48B . 0.98
C48A H48C . 0.98
C31 C50 . 1.374(4)
C31 C32 . 1.419(3)
C31 C51 . 1.499(3)
C32 C33 . 1.392(4)
C32 H32 . 0.95
C33 C34 . 1.408(4)
C33 H33 . 0.95
C34 C35 . 1.387(4)
C34 C51 . 1.509(3)
C35 C36 . 1.409(4)
C35 H35 . 0.95
C36 C52 . 1.381(3)
C36 C37 . 1.521(4)
C37 C38 . 1.542(4)
C37 H37A . 0.99
C37 H37B . 0.99
C38 C39 . 1.519(3)
C38 H38A . 0.99
C38 H38B . 0.99
C39 C40 . 1.385(3)
C39 C52 . 1.386(3)
C40 C41 . 1.422(3)
C40 H40 . 0.95
C50 C49 . 1.429(3)
C50 H50 . 0.95
C51 H51A . 0.99
C51 H51B . 0.99
C52 H52 . 0.95
N53 C41 . 1.362(2)
N53 C44 . 1.3766(19)
N54 C49 . 1.369(2)
N54 C46 . 1.3711(19)
N54 H54 . 0.88
N54B C41 . 1.362(2)
N54B C44 . 1.3766(19)
N54B H54B . 0.88
N53B C49 . 1.369(2)
N53B C46 . 1.3711(19)
C39B C40B . 1.345(15)
C39B C52B . 1.369(19)
C39B C38B . 1.558(18)
C38B C37B . 1.556(16)
C38B H38C . 0.99
C38B H38D . 0.99
C37B C36B . 1.45(2)
C37B H37C . 0.99
C37B H37D . 0.99
C36B C35B . 1.39(2)
C36B C52B . 1.399(17)
C35B C34B . 1.36(2)
C35B H35B . 0.95
C34B C33B . 1.42(2)
C34B C51B . 1.531(15)
C33B C32B . 1.355(17)
C33B H33B . 0.95
C32B C31B . 1.436(19)
C32B H32B . 0.95
C31B C50B . 1.310(17)
C31B C51B . 1.51(2)
C50B C41 . 1.506(13)
C50B H50B . 0.95
C40B C49 . 1.396(12)
C40B H40B . 0.95
C52B H52B . 0.95
C51B H51C . 0.99
C51B H51D . 0.99
C41 C42 . 1.463(3)
C42 C43 . 1.359(2)
C43 C44 . 1.448(2)
C44 C45 . 1.385(2)
C45 C46 . 1.393(2)
C45 H45 . 0.95
C46 C47 . 1.421(2)
C47 C48 . 1.390(2)
C48 C49 . 1.424(3)

loop_
_geom_hbond_atom_site_label_D
_geom_hbond_atom_site_label_H
_geom_hbond_atom_site_label_A
_geom_hbond_distance_DH
_geom_hbond_distance_HA
_geom_hbond_distance_DA
_geom_hbond_angle_DHA
_geom_hbond_site_symmetry_A
N24 H24 N23 0.97(2) 2.22(2) 2.9058(18) 127.1(17) .
N54 H54 N53 0.88 2.37 2.935(2) 121.8 .
N54B H54B N53B 0.88 2.42 2.935(2) 117.9 .

loop_
_geom_torsion_atom_site_label_1
_geom_torsion_atom_site_label_2
_geom_torsion_atom_site_label_3
_geom_torsion_atom_site_label_4
_geom_torsion
_geom_torsion_site_symmetry_1
_geom_torsion_site_symmetry_2
_geom_torsion_site_symmetry_3
_geom_torsion_site_symmetry_4
C20 C1 C2 C3 -179.54(16) . . . .
C21 C1 C2 C3 0.82(18) . . . .
C1 C2 C3 C4 -0.90(19) . . . .
C2 C3 C4 C5 -177.84(16) . . . .
C2 C3 C4 C21 0.59(18) . . . .
C3 C4 C5 C6 176.48(16) . . . .
C21 C4 C5 C6 -1.7(3) . . . .
C4 C5 C6 C22 1.8(3) . . . .
C4 C5 C6 C7 -176.50(15) . . . .
C22 C6 C7 C8 0.27(18) . . . .
C5 C6 C7 C8 178.84(15) . . . .
C6 C7 C8 C9 -1.48(17) . . . .
C7 C8 C9 C10 -177.33(15) . . . .
C7 C8 C9 C22 2.21(18) . . . .
C22 C9 C10 C11 -1.0(3) . . . .
C8 C9 C10 C11 178.42(15) . . . .
C14 N23 C11 C10 -178.73(15) . . . .
C14 N23 C11 C12 0.05(16) . . . .
C9 C10 C11 N23 -0.8(3) . . . .
C9 C10 C11 C12 -179.42(15) . . . .
N23 C11 C12 C13 -0.49(17) . . . .
C10 C11 C12 C13 178.37(14) . . . .
N23 C11 C12 C12A 177.97(14) . . . .
C10 C11 C12 C12A -3.2(2) . . . .
C11 C12 C13 C14 0.69(16) . . . .
C12A C12 C13 C14 -177.73(15) . . . .
C11 C12 C13 C13A 179.52(15) . . . .
C12A C12 C13 C13A 1.1(3) . . . .
C12 C13 C13A C13B -83.9(2) . . . .
C14 C13 C13A C13B 94.7(2) . . . .
C11 N23 C14 C15 -179.67(14) . . . .
C11 N23 C14 C13 0.39(16) . . . .
C12 C13 C14 N23 -0.71(17) . . . .
C13A C13 C14 N23 -179.54(14) . . . .
C12 C13 C14 C15 179.36(14) . . . .
C13A C13 C14 C15 0.5(2) . . . .
N23 C14 C15 C16 -0.8(2) . . . .
C13 C14 C15 C16 179.13(15) . . . .
C19 N24 C16 C15 -178.95(14) . . . .
C19 N24 C16 C17 0.61(16) . . . .
C14 C15 C16 N24 -0.8(2) . . . .
C14 C15 C16 C17 179.74(15) . . . .
N24 C16 C17 C18 -0.55(16) . . . .
C15 C16 C17 C18 178.98(15) . . . .
N24 C16 C17 C17A 177.39(14) . . . .
C15 C16 C17 C17A -3.1(3) . . . .
C18 C17 C17A C17B 89.7(2) . . . .
C16 C17 C17A C17B -87.9(2) . . . .
C16 C17 C18 C19 0.29(17) . . . .
C17A C17 C18 C19 -177.61(14) . . . .
C16 C17 C18 C18A -178.77(14) . . . .
C17A C17 C18 C18A 3.3(3) . . . .
C16 N24 C19 C20 178.02(14) . . . .
C16 N24 C19 C18 -0.43(16) . . . .
C17 C18 C19 N24 0.08(17) . . . .
C18A C18 C19 N24 179.16(14) . . . .
C17 C18 C19 C20 -178.40(14) . . . .
C18A C18 C19 C20 0.7(2) . . . .
C2 C1 C20 C19 -177.16(16) . . . .
C21 C1 C20 C19 2.4(3) . . . .
N24 C19 C20 C1 1.4(3) . . . .
C18 C19 C20 C1 179.60(15) . . . .
C20 C1 C21 C4 179.91(14) . . . .
C2 C1 C21 C4 -0.44(17) . . . .
C5 C4 C21 C1 178.40(15) . . . .
C3 C4 C21 C1 -0.08(17) . . . .
C5 C6 C22 C9 -177.33(15) . . . .
C7 C6 C22 C9 1.19(19) . . . .
C10 C9 C22 C6 177.36(15) . . . .
C8 C9 C22 C6 -2.19(19) . . . .
C50 C31 C32 C33 -177.9(2) . . . .
C51 C31 C32 C33 0.4(2) . . . .
C31 C32 C33 C34 -0.1(3) . . . .
C32 C33 C34 C35 179.8(2) . . . .
C32 C33 C34 C51 -0.3(2) . . . .
C33 C34 C35 C36 178.9(2) . . . .
C51 C34 C35 C36 -1.0(4) . . . .
C34 C35 C36 C52 -0.3(4) . . . .
C34 C35 C36 C37 179.0(2) . . . .
C52 C36 C37 C38 -4.2(2) . . . .
C35 C36 C37 C38 176.34(19) . . . .
C36 C37 C38 C39 5.3(2) . . . .
C37 C38 C39 C40 175.5(2) . . . .
C37 C38 C39 C52 -4.7(2) . . . .
C52 C39 C40 C41 -0.4(3) . . . .
C38 C39 C40 C41 179.41(18) . . . .
C32 C31 C50 C49 178.2(2) . . . .
C51 C31 C50 C49 0.1(3) . . . .
C50 C31 C51 C34 177.9(2) . . . .
C32 C31 C51 C34 -0.6(2) . . . .
C35 C34 C51 C31 -179.5(2) . . . .
C33 C34 C51 C31 0.5(2) . . . .
C35 C36 C52 C39 -179.3(2) . . . .
C37 C36 C52 C39 1.3(3) . . . .
C40 C39 C52 C36 -177.9(2) . . . .
C38 C39 C52 C36 2.3(3) . . . .
C40B C39B C38B C37B -177.3(11) . . . .
C52B C39B C38B C37B 1.4(13) . . . .
C39B C38B C37B C36B -0.4(12) . . . .
C38B C37B C36B C35B 179.4(12) . . . .
C38B C37B C36B C52B -0.7(13) . . . .
C52B C36B C35B C34B 2(2) . . . .
C37B C36B C35B C34B -178.1(13) . . . .
C36B C35B C34B C33B 178.2(13) . . . .
C36B C35B C34B C51B -1(2) . . . .
C35B C34B C33B C32B -179.1(13) . . . .
C51B C34B C33B C32B 0.4(13) . . . .
C34B C33B C32B C31B -0.3(14) . . . .
C33B C32B C31B C50B 177.0(13) . . . .
C33B C32B C31B C51B 0.1(13) . . . .
C32B C31B C50B C41 -178.3(11) . . . .
C51B C31B C50B C41 -2(2) . . . .
C52B C39B C40B C49 -0.3(18) . . . .
C38B C39B C40B C49 178.1(8) . . . .
C40B C39B C52B C36B 176.6(11) . . . .
C38B C39B C52B C36B -2.1(16) . . . .
C35B C36B C52B C39B -178.3(13) . . . .
C37B C36B C52B C39B 1.8(16) . . . .
C50B C31B C51B C34B -176.9(12) . . . .
C32B C31B C51B C34B 0.1(12) . . . .
C35B C34B C51B C31B 179.3(12) . . . .
C33B C34B C51B C31B -0.3(12) . . . .
C44 N54B C41 C42 -0.34(17) . . . .
C44 N54B C41 C50B -178.4(5) . . . .
C44 N53 C41 C40 -179.70(17) . . . .
C44 N53 C41 C42 -0.34(17) . . . .
C39 C40 C41 N53 0.2(3) . . . .
C39 C40 C41 C42 -179.07(18) . . . .
C31B C50B C41 N54B 2.3(17) . . . .
C31B C50B C41 C42 -174.7(11) . . . .
N54B C41 C42 C43 -0.56(18) . . . .
N53 C41 C42 C43 -0.56(18) . . . .
C40 C41 C42 C43 178.88(16) . . . .
C50B C41 C42 C43 176.4(7) . . . .
N54B C41 C42 C42A -179.45(15) . . . .
N53 C41 C42 C42A -179.45(15) . . . .
C40 C41 C42 C42A 0.0(3) . . . .
C50B C41 C42 C42A -2.5(8) . . . .
C41 C42 C43 C44 1.17(18) . . . .
C42A C42 C43 C44 -179.98(16) . . . .
C41 C42 C43 C43A -177.08(16) . . . .
C42A C42 C43 C43A 1.8(3) . . . .
C43B C43A C43 C42 -98.2(2) . . . .
C43B C43A C43 C44 83.8(2) . . . .
C41 N54B C44 C45 -179.03(15) . . . .
C41 N54B C44 C43 1.08(17) . . . .
C41 N53 C44 C45 -179.03(15) . . . .
C41 N53 C44 C43 1.08(17) . . . .
C42 C43 C44 N54B -1.46(18) . . . .
C43A C43 C44 N54B 176.85(15) . . . .
C42 C43 C44 N53 -1.46(18) . . . .
C43A C43 C44 N53 176.85(15) . . . .
C42 C43 C44 C45 178.65(15) . . . .
C43A C43 C44 C45 -3.0(3) . . . .
N54B C44 C45 C46 -0.8(3) . . . .
N53 C44 C45 C46 -0.8(3) . . . .
C43 C44 C45 C46 179.08(15) . . . .
C49 N53B C46 C45 -179.51(14) . . . .
C49 N53B C46 C47 -0.04(17) . . . .
C49 N54 C46 C45 -179.51(14) . . . .
C49 N54 C46 C47 -0.04(17) . . . .
C44 C45 C46 N53B -1.6(3) . . . .
C44 C45 C46 N54 -1.6(3) . . . .
C44 C45 C46 C47 179.01(16) . . . .
N53B C46 C47 C48 0.04(17) . . . .
N54 C46 C47 C48 0.04(17) . . . .
C45 C46 C47 C48 179.49(15) . . . .
N53B C46 C47 C47A -179.54(14) . . . .
N54 C46 C47 C47A -179.54(14) . . . .
C45 C46 C47 C47A -0.1(3) . . . .
C47B C47A C47 C48 -101.9(2) . . . .
C47B C47A C47 C46 77.6(2) . . . .
C46 C47 C48 C49 -0.03(18) . . . .
C47A C47 C48 C49 179.53(15) . . . .
C46 C47 C48 C48A 178.42(15) . . . .
C47A C47 C48 C48A -2.0(3) . . . .
C46 N53B C49 C40B -179.6(9) . . . .
C46 N53B C49 C48 0.02(17) . . . .
C46 N54 C49 C48 0.02(17) . . . .
C46 N54 C49 C50 179.57(16) . . . .
C39B C40B C49 N53B -1.0(16) . . . .
C39B C40B C49 C48 179.3(8) . . . .
C47 C48 C49 N53B 0.00(18) . . . .
C48A C48 C49 N53B -178.50(15) . . . .
C47 C48 C49 N54 0.00(18) . . . .
C48A C48 C49 N54 -178.50(15) . . . .
C47 C48 C49 C40B 179.8(5) . . . .
C48A C48 C49 C40B 1.3(5) . . . .
C47 C48 C49 C50 -179.52(17) . . . .
C48A C48 C49 C50 2.0(3) . . . .
C31 C50 C49 N54 2.1(3) . . . .
C31 C50 C49 C48 -178.41(19) . . . .
